data_7706889
loop_
_publ_author_name
'\<Svec, Petr'
'Samsonov, Maksim A.'
'R\%u\<Zi\<ckov\'a, Zde\<nka'
'Brus, Ji\<r\'i'
'R\%u\<Zi\<cka, Ale\<s'

_publ_section_title
;
 Oxidative addition of cyanogen bromide to <i>C</i>,<i>N</i>-chelated and
 Lappert's stannylenes.
;
_journal_issue 16
_journal_name_full 'Dalton transactions (Cambridge, England : 2003)'
_journal_page_first 5519
_journal_page_last 5529
_journal_paper_doi 10.1039/d1dt00704a
_journal_volume 50
_journal_year 2021
_chemical_formula_sum 'C12 H36 Br2 N2 Si4 Sn'
_chemical_formula_weight 599.30
_space_group_crystal_system monoclinic
_space_group_IT_number 15
_space_group_name_Hall '-C 2yc'
_space_group_name_H-M_alt 'C 1 2/c 1'
_atom_sites_solution_hydrogens geom
_atom_sites_solution_primary dual
_atom_sites_solution_secondary difmap
_audit_creation_method SHELXL-2017/1
_audit_update_record
;
2020-07-07 deposited with the CCDC.	2021-03-16 downloaded from the CCDC.
;
_cell_angle_alpha 90
_cell_angle_beta 109.413(6)
_cell_angle_gamma 90
_cell_formula_units_Z 4
_cell_length_a 16.6850(6)
_cell_length_b 8.606(2)
_cell_length_c 18.3540(11)
_cell_measurement_reflns_used 9243
_cell_measurement_temperature 150(2)
_cell_measurement_theta_max 27.50
_cell_measurement_theta_min 2.46
_cell_volume 2485.6(6)
_computing_cell_refinement 'COLLECT and DENZO'
_computing_data_collection 'COLLECT (Hooft, 1998) and DENZO (Otwinowski & Minor, 1997)'
_computing_data_reduction 'COLLECT and DENZO'
_computing_molecular_graphics 'Bruker SHELXTL'
_computing_publication_material 'Bruker SHELXTL'
_computing_structure_refinement 'SHELXL-2017/1 (Sheldrick, 2017)'
_computing_structure_solution 'SHELXT 2014/5 (Sheldrick, 2014)'
_diffrn_ambient_temperature 150(2)
_diffrn_detector_area_resol_mean 9.091
_diffrn_measured_fraction_theta_full 0.987
_diffrn_measured_fraction_theta_max 0.968
_diffrn_measurement_device_type 'Bruker Nonius KappaCCD area detector'
_diffrn_measurement_method '\f and \w scans to fill the Ewald sphere'
_diffrn_radiation_monochromator graphite
_diffrn_radiation_source 'fine-focus sealed tube'
_diffrn_radiation_type MoK\a
_diffrn_radiation_wavelength 0.71073
_diffrn_reflns_av_R_equivalents 0.0157
_diffrn_reflns_av_unetI/netI 0.0169
_diffrn_reflns_Laue_measured_fraction_full 0.987
_diffrn_reflns_Laue_measured_fraction_max 0.968
_diffrn_reflns_limit_h_max 21
_diffrn_reflns_limit_h_min -21
_diffrn_reflns_limit_k_max 10
_diffrn_reflns_limit_k_min -11
_diffrn_reflns_limit_l_max 21
_diffrn_reflns_limit_l_min -23
_diffrn_reflns_number 8827
_diffrn_reflns_point_group_measured_fraction_full 0.987
_diffrn_reflns_point_group_measured_fraction_max 0.968
_diffrn_reflns_theta_full 25.242
_diffrn_reflns_theta_max 27.498
_diffrn_reflns_theta_min 2.589
_exptl_absorpt_coefficient_mu 4.433
_exptl_absorpt_correction_T_max 0.7456
_exptl_absorpt_correction_T_min 0.5687
_exptl_absorpt_correction_type integration
_exptl_absorpt_process_details
;
Gaussian integration (Coppens, 1970)
;
_exptl_crystal_colour colorless
_exptl_crystal_density_diffrn 1.601
_exptl_crystal_description prism
_exptl_crystal_F_000 1192
_exptl_crystal_size_max 0.255
_exptl_crystal_size_mid 0.220
_exptl_crystal_size_min 0.184
_refine_diff_density_max 0.318
_refine_diff_density_min -0.597
_refine_diff_density_rms 0.079
_refine_ls_extinction_method none
_refine_ls_goodness_of_fit_ref 1.153
_refine_ls_hydrogen_treatment constr
_refine_ls_matrix_type full
_refine_ls_number_parameters 102
_refine_ls_number_reflns 2761
_refine_ls_number_restraints 0
_refine_ls_restrained_S_all 1.153
_refine_ls_R_factor_all 0.0234
_refine_ls_R_factor_gt 0.0176
_refine_ls_shift/su_max 0.001
_refine_ls_shift/su_mean 0.000
_refine_ls_structure_factor_coef Fsqd
_refine_ls_weighting_details 'w=1/[\s^2^(Fo^2^)+(0.0201P)^2^+1.2351P] where P=(Fo^2^+2Fc^2^)/3'
_refine_ls_weighting_scheme calc
_refine_ls_wR_factor_gt 0.0396
_refine_ls_wR_factor_ref 0.0413
_reflns_Friedel_coverage 0.000
_reflns_number_gt 2477
_reflns_number_total 2761
_reflns_threshold_expression 'I > 2\s(I)'
_cod_data_source_file d1dt00704a2.cif
_cod_data_source_block ps160520Sn1
_cod_depositor_comments 'Adding full bibliography for 7706886--7706890.cif.'
_cod_original_sg_symbol_H-M 'C 2/c'
_cod_database_code 7706889
_shelx_shelxl_version_number 2017/1
_shelx_space_group_comment
;
The symmetry employed for this shelxl refinement is uniquely defined
by the following loop, which should always be used as a source of
symmetry information in preference to the above space-group names.
They are only intended as comments.
;
_shelx_estimated_absorpt_t_min 0.398
_shelx_estimated_absorpt_t_max 0.496

loop_
_space_group_symop_operation_xyz
'x, y, z'
'-x, y, -z+1/2'
'x+1/2, y+1/2, z'
'-x+1/2, y+1/2, -z+1/2'
'-x, -y, -z'
'x, -y, z-1/2'
'-x+1/2, -y+1/2, -z'
'x+1/2, -y+1/2, z-1/2'

loop_
_atom_site_label
_atom_site_type_symbol
_atom_site_fract_x
_atom_site_fract_y
_atom_site_fract_z
_atom_site_U_iso_or_equiv
_atom_site_adp_type
_atom_site_occupancy
_atom_site_site_symmetry_order
_atom_site_calc_flag
_atom_site_refinement_flags_posn
_atom_site_refinement_flags_adp
_atom_site_refinement_flags_occupancy
_atom_site_disorder_assembly
_atom_site_disorder_group
Sn1 Sn 0.500000 0.37334(2) 0.250000 0.01429(5) Uani 1 2 d S T P . .
C1 C 0.29262(12) 0.2194(2) 0.11951(12) 0.0296(4) Uani 1 1 d . . . . .
H1A H 0.308985 0.219151 0.072933 0.044 Uiso 1 1 calc R U . . .
H1B H 0.234344 0.180659 0.106784 0.044 Uiso 1 1 calc R U . . .
H1C H 0.331308 0.152294 0.158757 0.044 Uiso 1 1 calc R U . . .
Br1 Br 0.45411(2) 0.18978(2) 0.33223(2) 0.02914(6) Uani 1 1 d . . . . .
Si1 Si 0.29873(3) 0.42076(6) 0.15751(3) 0.01810(11) Uani 1 1 d . . . . .
Si2 Si 0.42836(3) 0.63028(6) 0.11805(3) 0.01791(10) Uani 1 1 d . . . . .
C2 C 0.26433(11) 0.4268(3) 0.24391(11) 0.0278(4) Uani 1 1 d . . . . .
H2A H 0.265444 0.534375 0.261682 0.042 Uiso 1 1 calc R U . . .
H2B H 0.302942 0.363469 0.285142 0.042 Uiso 1 1 calc R U . . .
H2C H 0.206454 0.385615 0.230475 0.042 Uiso 1 1 calc R U . . .
N5 N 0.40267(8) 0.49245(17) 0.17725(8) 0.0159(3) Uani 1 1 d . . . . .
C5 C 0.54566(11) 0.6562(3) 0.14627(11) 0.0272(4) Uani 1 1 d . . . . .
H5A H 0.558365 0.733477 0.112454 0.041 Uiso 1 1 calc R U . . .
H5B H 0.572082 0.556860 0.141218 0.041 Uiso 1 1 calc R U . . .
H5C H 0.568202 0.691742 0.199975 0.041 Uiso 1 1 calc R U . . .
C4 C 0.39265(12) 0.5656(3) 0.01526(10) 0.0303(4) Uani 1 1 d . . . . .
H4A H 0.416039 0.635450 -0.014781 0.045 Uiso 1 1 calc R U . . .
H4B H 0.330445 0.567934 -0.005789 0.045 Uiso 1 1 calc R U . . .
H4C H 0.412705 0.459541 0.012338 0.045 Uiso 1 1 calc R U . . .
C3 C 0.21933(11) 0.5409(3) 0.08412(12) 0.0348(5) Uani 1 1 d . . . . .
H3A H 0.220670 0.647386 0.103409 0.052 Uiso 1 1 calc R U . . .
H3B H 0.162493 0.496923 0.074120 0.052 Uiso 1 1 calc R U . . .
H3C H 0.232932 0.541752 0.036130 0.052 Uiso 1 1 calc R U . . .
C6 C 0.38335(14) 0.8228(2) 0.12863(12) 0.0317(5) Uani 1 1 d . . . . .
H6A H 0.397159 0.898010 0.094490 0.047 Uiso 1 1 calc R U . . .
H6B H 0.407626 0.857839 0.182312 0.047 Uiso 1 1 calc R U . . .
H6C H 0.321494 0.814281 0.114670 0.047 Uiso 1 1 calc R U . . .

loop_
_atom_site_aniso_label
_atom_site_aniso_U_11
_atom_site_aniso_U_22
_atom_site_aniso_U_33
_atom_site_aniso_U_23
_atom_site_aniso_U_13
_atom_site_aniso_U_12
Sn1 0.01276(8) 0.01329(9) 0.01615(8) 0.000 0.00390(6) 0.000
C1 0.0257(9) 0.0267(11) 0.0347(11) -0.0082(9) 0.0076(8) -0.0069(8)
Br1 0.02664(10) 0.02694(12) 0.03478(12) 0.01262(8) 0.01145(8) -0.00221(8)
Si1 0.0135(2) 0.0199(3) 0.0196(2) -0.00051(19) 0.00380(18) 0.00001(18)
Si2 0.0195(2) 0.0177(3) 0.0158(2) 0.00163(19) 0.00487(18) -0.00030(19)
C2 0.0190(8) 0.0370(12) 0.0295(10) -0.0019(9) 0.0111(8) -0.0009(8)
N5 0.0139(6) 0.0159(8) 0.0166(7) 0.0017(6) 0.0032(5) 0.0007(6)
C5 0.0242(9) 0.0329(12) 0.0241(9) 0.0059(8) 0.0074(8) -0.0071(8)
C4 0.0301(9) 0.0419(13) 0.0178(9) -0.0003(9) 0.0065(8) -0.0021(9)
C3 0.0193(8) 0.0437(14) 0.0371(11) 0.0098(10) 0.0037(8) 0.0046(9)
C6 0.0411(11) 0.0195(11) 0.0353(11) 0.0058(9) 0.0139(9) 0.0032(9)

loop_
_atom_type_symbol
_atom_type_description
_atom_type_scat_dispersion_real
_atom_type_scat_dispersion_imag
_atom_type_scat_source
C C 0.0033 0.0016 'International Tables Vol C Tables 4.2.6.8 and 6.1.1.4'
H H 0.0000 0.0000 'International Tables Vol C Tables 4.2.6.8 and 6.1.1.4'
N N 0.0061 0.0033 'International Tables Vol C Tables 4.2.6.8 and 6.1.1.4'
Si Si 0.0817 0.0704 'International Tables Vol C Tables 4.2.6.8 and 6.1.1.4'
Br Br -0.2901 2.4595 'International Tables Vol C Tables 4.2.6.8 and 6.1.1.4'
Sn Sn -0.6537 1.4246 'International Tables Vol C Tables 4.2.6.8 and 6.1.1.4'

loop_
_geom_angle_atom_site_label_1
_geom_angle_atom_site_label_2
_geom_angle_atom_site_label_3
_geom_angle
_geom_angle_site_symmetry_1
_geom_angle_site_symmetry_3
_geom_angle_publ_flag
N5 Sn1 N5 118.59(8) . 2_655 ?
N5 Sn1 Br1 105.43(4) . 2_655 ?
N5 Sn1 Br1 112.69(4) 2_655 2_655 ?
N5 Sn1 Br1 112.69(4) . . ?
N5 Sn1 Br1 105.43(4) 2_655 . ?
Br1 Sn1 Br1 100.690(17) 2_655 . ?
Si1 C1 H1A 109.5 . . ?
Si1 C1 H1B 109.5 . . ?
H1A C1 H1B 109.5 . . ?
Si1 C1 H1C 109.5 . . ?
H1A C1 H1C 109.5 . . ?
H1B C1 H1C 109.5 . . ?
N5 Si1 C1 109.35(8) . . ?
N5 Si1 C2 112.15(8) . . ?
C1 Si1 C2 110.63(10) . . ?
N5 Si1 C3 111.73(8) . . ?
C1 Si1 C3 108.05(10) . . ?
C2 Si1 C3 104.78(9) . . ?
N5 Si2 C6 110.36(8) . . ?
N5 Si2 C5 111.02(8) . . ?
C6 Si2 C5 106.76(10) . . ?
N5 Si2 C4 111.29(9) . . ?
C6 Si2 C4 111.59(10) . . ?
C5 Si2 C4 105.65(9) . . ?
Si1 C2 H2A 109.5 . . ?
Si1 C2 H2B 109.5 . . ?
H2A C2 H2B 109.5 . . ?
Si1 C2 H2C 109.5 . . ?
H2A C2 H2C 109.5 . . ?
H2B C2 H2C 109.5 . . ?
Si2 N5 Si1 122.40(8) . . ?
Si2 N5 Sn1 116.54(7) . . ?
Si1 N5 Sn1 118.78(8) . . ?
Si2 C5 H5A 109.5 . . ?
Si2 C5 H5B 109.5 . . ?
H5A C5 H5B 109.5 . . ?
Si2 C5 H5C 109.5 . . ?
H5A C5 H5C 109.5 . . ?
H5B C5 H5C 109.5 . . ?
Si2 C4 H4A 109.5 . . ?
Si2 C4 H4B 109.5 . . ?
H4A C4 H4B 109.5 . . ?
Si2 C4 H4C 109.5 . . ?
H4A C4 H4C 109.5 . . ?
H4B C4 H4C 109.5 . . ?
Si1 C3 H3A 109.5 . . ?
Si1 C3 H3B 109.5 . . ?
H3A C3 H3B 109.5 . . ?
Si1 C3 H3C 109.5 . . ?
H3A C3 H3C 109.5 . . ?
H3B C3 H3C 109.5 . . ?
Si2 C6 H6A 109.5 . . ?
Si2 C6 H6B 109.5 . . ?
H6A C6 H6B 109.5 . . ?
Si2 C6 H6C 109.5 . . ?
H6A C6 H6C 109.5 . . ?
H6B C6 H6C 109.5 . . ?

loop_
_geom_bond_atom_site_label_1
_geom_bond_atom_site_label_2
_geom_bond_distance
_geom_bond_site_symmetry_2
_geom_bond_publ_flag
Sn1 N5 2.0074(13) . ?
Sn1 N5 2.0074(14) 2_655 ?
Sn1 Br1 2.4754(3) 2_655 ?
Sn1 Br1 2.4754(3) . ?
C1 Si1 1.858(2) . ?
C1 H1A 0.9800 . ?
C1 H1B 0.9800 . ?
C1 H1C 0.9800 . ?
Si1 N5 1.7611(14) . ?
Si1 C2 1.8580(18) . ?
Si1 C3 1.858(2) . ?
Si2 N5 1.7552(15) . ?
Si2 C6 1.856(2) . ?
Si2 C5 1.8639(18) . ?
Si2 C4 1.8645(19) . ?
C2 H2A 0.9800 . ?
C2 H2B 0.9800 . ?
C2 H2C 0.9800 . ?
C5 H5A 0.9800 . ?
C5 H5B 0.9800 . ?
C5 H5C 0.9800 . ?
C4 H4A 0.9800 . ?
C4 H4B 0.9800 . ?
C4 H4C 0.9800 . ?
C3 H3A 0.9800 . ?
C3 H3B 0.9800 . ?
C3 H3C 0.9800 . ?
C6 H6A 0.9800 . ?
C6 H6B 0.9800 . ?
C6 H6C 0.9800 . ?
